data_7002826
loop_
_publ_author_name
'Meng, Zhao-Sha'
'Yun, Lei'
'Zhang, Wei-Xiong'
'Hong, Chao-Gang'
'Herchel, Radovan'
'Ou, Yong-Cong'
'Leng, Ji-Dong'
'Peng, Meng-Xia'
'Lin, Zhuo-Jia'
'Tong, Ming-Liang'

_publ_section_title
;
 Reactivity of 4-amino-3,5-bis(pyridin-2-yl)-1,2,4-triazole, structures
 and magnetic properties of polynuclear and polymeric Mn(ii), Cu(ii)
 and Cd(ii) complexes
;
_journal_issue 46
_journal_name_full 'Dalton Transactions'
_journal_page_first 10284
_journal_page_last 10295
_journal_paper_doi 10.1039/b914702k
_journal_year 2009
_chemical_formula_sum 'C21 H13 Cu2 N5 O7'
_chemical_formula_weight 574.44
_chemical_name_systematic
;
?
;
_space_group_IT_number 14
_symmetry_cell_setting monoclinic
_symmetry_space_group_name_Hall '-P 2ybc'
_symmetry_space_group_name_H-M 'P 1 21/c 1'
_atom_sites_solution_hydrogens geom
_atom_sites_solution_primary direct
_atom_sites_solution_secondary difmap
_audit_creation_method SHELXL-97
_cell_angle_alpha 90.00
_cell_angle_beta 104.618(4)
_cell_angle_gamma 90.00
_cell_formula_units_Z 4
_cell_length_a 10.3117(18)
_cell_length_b 12.848(2)
_cell_length_c 15.824(3)
_cell_measurement_reflns_used 659
_cell_measurement_temperature 293(2)
_cell_measurement_theta_max 21.907
_cell_measurement_theta_min 2.917
_cell_volume 2028.6(6)
_computing_cell_refinement 'SAINT-PLUS, Ver. 6.0, 1997'
_computing_data_collection 'SMART, 1998.'
_computing_data_reduction 'SAINT-PLUS, Ver. 6.0, 1997'
_computing_molecular_graphics 'XP, Ver. 6.10, Bruker AXS Inc., 2000'
_computing_publication_material 'SHELXTL-Bruker AXS Inc., 1998'
_computing_structure_refinement 'SHELXL-97 (Sheldrick, 1997)'
_computing_structure_solution 'SHELXS-97 (Sheldrick, 1990)'
_diffrn_ambient_temperature 293(2)
_diffrn_measured_fraction_theta_full 0.953
_diffrn_measured_fraction_theta_max 0.953
_diffrn_measurement_device_type 'CCD area detector'
_diffrn_measurement_method 'phi and omega scans'
_diffrn_radiation_monochromator graphite
_diffrn_radiation_source 'fine-focus sealed tube'
_diffrn_radiation_type MoK\a
_diffrn_radiation_wavelength 0.71073
_diffrn_reflns_av_R_equivalents 0.0772
_diffrn_reflns_av_sigmaI/netI 0.1181
_diffrn_reflns_limit_h_max 12
_diffrn_reflns_limit_h_min -9
_diffrn_reflns_limit_k_max 12
_diffrn_reflns_limit_k_min -15
_diffrn_reflns_limit_l_max 15
_diffrn_reflns_limit_l_min -18
_diffrn_reflns_number 7971
_diffrn_reflns_theta_full 25.00
_diffrn_reflns_theta_max 25.00
_diffrn_reflns_theta_min 2.04
_diffrn_standards_decay_% 0
_diffrn_standards_interval_count 0
_diffrn_standards_interval_time 0
_diffrn_standards_number 0
_exptl_absorpt_coefficient_mu 2.156
_exptl_absorpt_correction_T_max 0.9092
_exptl_absorpt_correction_T_min 0.8263
_exptl_absorpt_correction_type multi-scan
_exptl_absorpt_process_details 'SADABS (Bruker, 2002)'
_exptl_crystal_colour blue-green
_exptl_crystal_density_diffrn 1.881
_exptl_crystal_density_method 'not measured'
_exptl_crystal_description block
_exptl_crystal_F_000 1152
_exptl_crystal_size_max 0.09
_exptl_crystal_size_mid 0.07
_exptl_crystal_size_min 0.05
_refine_diff_density_max 1.080
_refine_diff_density_min -0.496
_refine_diff_density_rms 0.133
_refine_ls_extinction_method none
_refine_ls_goodness_of_fit_ref 1.002
_refine_ls_hydrogen_treatment constr
_refine_ls_matrix_type full
_refine_ls_number_parameters 316
_refine_ls_number_reflns 3408
_refine_ls_number_restraints 7
_refine_ls_restrained_S_all 1.015
_refine_ls_R_factor_all 0.1119
_refine_ls_R_factor_gt 0.0601
_refine_ls_shift/su_max 0.000
_refine_ls_shift/su_mean 0.000
_refine_ls_structure_factor_coef Fsqd
_refine_ls_weighting_details 'calc w=1/[\s^2^(Fo^2^)+(0.0590P)^2^+0.0000P] where P=(Fo^2^+2Fc^2^)/3'
_refine_ls_weighting_scheme calc
_refine_ls_wR_factor_gt 0.1236
_refine_ls_wR_factor_ref 0.1455
_reflns_number_gt 2093
_reflns_number_total 3408
_reflns_threshold_expression >2sigma(I)
_cod_data_source_file b914702k.txt
_cod_data_source_block complex6
_cod_original_sg_symbol_H-M P2(1)/c
_cod_database_code 7002826

loop_
_symmetry_equiv_pos_as_xyz
'x, y, z'
'-x, y+1/2, -z+1/2'
'-x, -y, -z'
'x, -y-1/2, z-1/2'

loop_
_atom_site_label
_atom_site_type_symbol
_atom_site_fract_x
_atom_site_fract_y
_atom_site_fract_z
_atom_site_U_iso_or_equiv
_atom_site_adp_type
_atom_site_occupancy
_atom_site_symmetry_multiplicity
_atom_site_calc_flag
_atom_site_refinement_flags
_atom_site_disorder_assembly
_atom_site_disorder_group
Cu1 Cu 0.29890(9) 0.40447(7) -0.05144(6) 0.0266(3) Uani 1 1 d . . .
Cu2 Cu 0.39550(9) 0.72925(7) -0.01737(6) 0.0237(3) Uani 1 1 d . . .
O1 O 0.4000(5) 0.4783(4) -0.1208(3) 0.0346(14) Uani 1 1 d . . .
O2 O 0.4944(5) 0.6316(4) -0.0727(3) 0.0265(12) Uani 1 1 d . . .
O3 O 0.6508(5) 0.7741(4) -0.4043(3) 0.0356(14) Uani 1 1 d . . .
O4 O 0.7567(6) 0.8076(5) -0.2660(4) 0.0496(17) Uani 1 1 d . . .
O5 O 0.5374(5) 0.3493(4) -0.4304(4) 0.0340(13) Uani 1 1 d . . .
O6 O 0.7262(6) 0.3129(5) -0.3358(4) 0.0573(18) Uani 1 1 d . . .
O1W O 0.0866(7) 0.4360(5) -0.1760(5) 0.073(2) Uani 1 1 d U . .
H1WA H 0.0122 0.4129 -0.1700 0.088 Uiso 1 1 d RD . .
H1WB H 0.1009 0.3969 -0.2160 0.088 Uiso 1 1 d RD . .
N1 N 0.1773(6) 0.3321(5) 0.0133(4) 0.0283(16) Uani 1 1 d . . .
N2 N 0.2585(5) 0.5228(4) 0.0153(4) 0.0210(14) Uani 1 1 d . . .
N3 N 0.2910(6) 0.6257(4) 0.0264(4) 0.0219(14) Uani 1 1 d . . .
N4 N 0.1460(6) 0.5872(4) 0.1073(4) 0.0219(14) Uani 1 1 d . . .
N5 N 0.3106(6) 0.8212(5) 0.0597(4) 0.0238(15) Uani 1 1 d . . .
C1 C 0.1430(7) 0.2328(6) 0.0089(5) 0.032(2) Uani 1 1 d . . .
H1 H 0.1804 0.1879 -0.0246 0.039 Uiso 1 1 calc R . .
C2 C 0.0530(8) 0.1936(6) 0.0526(6) 0.039(2) Uani 1 1 d . . .
H2 H 0.0280 0.1239 0.0467 0.047 Uiso 1 1 calc R . .
C3 C 0.0015(8) 0.2581(6) 0.1043(6) 0.038(2) Uani 1 1 d . . .
H3 H -0.0579 0.2327 0.1348 0.046 Uiso 1 1 calc R . .
C4 C 0.0383(7) 0.3606(6) 0.1107(5) 0.0285(19) Uani 1 1 d . . .
H4 H 0.0041 0.4055 0.1458 0.034 Uiso 1 1 calc R . .
C5 C 0.1256(6) 0.3970(5) 0.0653(5) 0.0207(17) Uani 1 1 d . . .
C6 C 0.1736(7) 0.5035(6) 0.0638(5) 0.0224(17) Uani 1 1 d . . .
C7 C 0.2216(7) 0.6611(5) 0.0818(5) 0.0234(18) Uani 1 1 d . . .
C8 C 0.2346(7) 0.7708(6) 0.1043(5) 0.0246(17) Uani 1 1 d . . .
C9 C 0.1749(8) 0.8196(6) 0.1610(5) 0.037(2) Uani 1 1 d . . .
H9 H 0.1239 0.7822 0.1913 0.044 Uiso 1 1 calc R . .
C10 C 0.1916(8) 0.9249(6) 0.1726(6) 0.042(2) Uani 1 1 d . . .
H10 H 0.1519 0.9598 0.2111 0.051 Uiso 1 1 calc R . .
C11 C 0.2677(8) 0.9787(6) 0.1269(5) 0.038(2) Uani 1 1 d . . .
H11 H 0.2804 1.0502 0.1341 0.045 Uiso 1 1 calc R . .
C12 C 0.3241(8) 0.9242(6) 0.0705(5) 0.033(2) Uani 1 1 d . . .
H12 H 0.3737 0.9605 0.0386 0.039 Uiso 1 1 calc R . .
C13 C 0.5404(6) 0.5556(5) -0.1974(5) 0.0170(16) Uani 1 1 d . . .
C14 C 0.5865(7) 0.6484(5) -0.2230(5) 0.0235(18) Uani 1 1 d . . .
H14 H 0.5829 0.7089 -0.1913 0.028 Uiso 1 1 calc R . .
C15 C 0.6382(7) 0.6515(6) -0.2959(5) 0.0235(18) Uani 1 1 d . . .
C16 C 0.6481(7) 0.5605(6) -0.3401(5) 0.0263(18) Uani 1 1 d . . .
H16 H 0.6810 0.5627 -0.3897 0.032 Uiso 1 1 calc R . .
C17 C 0.6099(7) 0.4656(5) -0.3119(5) 0.0226(17) Uani 1 1 d . . .
C18 C 0.5524(7) 0.4630(5) -0.2413(4) 0.0191(16) Uani 1 1 d . . .
H18 H 0.5224 0.4005 -0.2235 0.023 Uiso 1 1 calc R . .
C19 C 0.4725(7) 0.5559(6) -0.1251(5) 0.0216(17) Uani 1 1 d . . .
C20 C 0.6862(7) 0.7529(6) -0.3243(6) 0.0291(19) Uani 1 1 d . . .
C21 C 0.6282(8) 0.3674(6) -0.3617(5) 0.0254(18) Uani 1 1 d . . .

loop_
_atom_site_aniso_label
_atom_site_aniso_U_11
_atom_site_aniso_U_22
_atom_site_aniso_U_33
_atom_site_aniso_U_23
_atom_site_aniso_U_13
_atom_site_aniso_U_12
Cu1 0.0477(6) 0.0111(5) 0.0287(6) -0.0020(4) 0.0239(5) -0.0013(4)
Cu2 0.0400(6) 0.0107(5) 0.0255(6) 0.0009(4) 0.0175(4) 0.0010(4)
O1 0.054(4) 0.023(3) 0.037(4) -0.008(3) 0.031(3) -0.014(3)
O2 0.039(3) 0.020(3) 0.028(3) -0.010(3) 0.021(3) -0.004(2)
O3 0.072(4) 0.017(3) 0.025(4) 0.002(3) 0.026(3) -0.005(3)
O4 0.071(4) 0.032(4) 0.043(4) 0.008(3) 0.010(3) -0.016(3)
O5 0.046(3) 0.021(3) 0.036(4) -0.009(3) 0.011(3) 0.002(2)
O6 0.066(4) 0.044(4) 0.054(4) -0.021(3) 0.000(3) 0.028(3)
O1W 0.088(5) 0.047(4) 0.110(5) -0.001(4) 0.072(4) 0.002(3)
N1 0.034(4) 0.020(4) 0.035(4) -0.001(3) 0.017(3) 0.001(3)
N2 0.029(3) 0.013(3) 0.026(4) 0.000(3) 0.016(3) 0.000(3)
N3 0.035(4) 0.013(3) 0.021(4) -0.001(3) 0.015(3) 0.003(3)
N4 0.035(4) 0.013(3) 0.022(4) 0.001(3) 0.015(3) 0.002(3)
N5 0.032(4) 0.017(3) 0.022(4) -0.003(3) 0.005(3) -0.002(3)
C1 0.044(5) 0.017(4) 0.039(5) -0.005(4) 0.017(4) 0.003(4)
C2 0.045(5) 0.022(5) 0.051(6) 0.009(4) 0.014(5) -0.008(4)
C3 0.037(5) 0.033(5) 0.050(6) 0.008(4) 0.020(4) -0.001(4)
C4 0.036(5) 0.027(4) 0.026(5) -0.002(4) 0.012(4) 0.000(4)
C5 0.020(4) 0.020(4) 0.021(4) 0.003(4) 0.002(3) 0.003(3)
C6 0.029(4) 0.022(4) 0.016(4) 0.002(3) 0.005(3) 0.004(3)
C7 0.030(4) 0.019(4) 0.023(5) 0.004(3) 0.012(4) 0.006(3)
C8 0.035(4) 0.015(4) 0.024(5) 0.000(4) 0.008(4) 0.009(3)
C9 0.053(5) 0.029(5) 0.034(5) -0.008(4) 0.022(4) 0.002(4)
C10 0.060(6) 0.029(5) 0.039(6) -0.017(4) 0.014(5) 0.011(4)
C11 0.046(5) 0.021(5) 0.042(6) -0.013(4) 0.005(5) 0.003(4)
C12 0.050(5) 0.014(4) 0.034(5) -0.003(4) 0.012(4) -0.001(4)
C13 0.022(4) 0.014(4) 0.016(4) 0.003(3) 0.007(3) 0.002(3)
C14 0.036(5) 0.012(4) 0.022(5) -0.007(3) 0.006(4) 0.001(3)
C15 0.036(5) 0.021(4) 0.017(5) 0.004(3) 0.012(4) -0.002(3)
C16 0.039(5) 0.023(4) 0.022(5) -0.004(4) 0.018(4) -0.005(3)
C17 0.026(4) 0.017(4) 0.026(5) 0.003(3) 0.008(4) 0.007(3)
C18 0.032(4) 0.013(4) 0.013(4) 0.001(3) 0.006(3) 0.004(3)
C19 0.027(4) 0.023(4) 0.015(5) 0.004(4) 0.007(3) 0.003(3)
C20 0.030(4) 0.020(5) 0.042(6) -0.003(4) 0.018(4) -0.005(3)
C21 0.037(5) 0.021(4) 0.025(5) 0.000(4) 0.019(4) 0.003(4)

loop_
_atom_type_symbol
_atom_type_description
_atom_type_scat_dispersion_real
_atom_type_scat_dispersion_imag
_atom_type_scat_source
C C 0.0033 0.0016 'International Tables Vol C Tables 4.2.6.8 and 6.1.1.4'
H H 0.0000 0.0000 'International Tables Vol C Tables 4.2.6.8 and 6.1.1.4'
N N 0.0061 0.0033 'International Tables Vol C Tables 4.2.6.8 and 6.1.1.4'
O O 0.0106 0.0060 'International Tables Vol C Tables 4.2.6.8 and 6.1.1.4'
Cu Cu 0.3201 1.2651 'International Tables Vol C Tables 4.2.6.8 and 6.1.1.4'

loop_
_geom_angle_atom_site_label_1
_geom_angle_atom_site_label_2
_geom_angle_atom_site_label_3
_geom_angle
_geom_angle_site_symmetry_1
_geom_angle_site_symmetry_3
_geom_angle_publ_flag
O3 Cu1 O1 89.3(2) 2_644 . ?
O3 Cu1 N2 168.9(2) 2_644 . ?
O1 Cu1 N2 98.2(2) . . ?
O3 Cu1 N1 92.4(2) 2_644 . ?
O1 Cu1 N1 174.7(2) . . ?
N2 Cu1 N1 80.8(2) . . ?
O3 Cu1 O1W 96.5(2) 2_644 . ?
O1 Cu1 O1W 88.0(2) . . ?
N2 Cu1 O1W 92.0(2) . . ?
N1 Cu1 O1W 86.8(2) . . ?
O3 Cu1 Cu2 144.27(16) 2_644 . ?
O1 Cu1 Cu2 56.99(15) . . ?
N2 Cu1 Cu2 41.46(16) . . ?
N1 Cu1 Cu2 122.28(17) . . ?
O1W Cu1 Cu2 93.94(14) . . ?
N3 Cu2 O5 167.3(2) . 2_654 ?
N3 Cu2 O2 96.8(2) . . ?
O5 Cu2 O2 92.1(2) 2_654 . ?
N3 Cu2 N5 79.8(2) . . ?
O5 Cu2 N5 92.7(2) 2_654 . ?
O2 Cu2 N5 170.4(2) . . ?
N3 Cu2 Cu1 41.28(16) . . ?
O5 Cu2 Cu1 143.98(16) 2_654 . ?
O2 Cu2 Cu1 56.73(14) . . ?
N5 Cu2 Cu1 121.03(16) . . ?
C19 O1 Cu1 146.0(5) . . ?
C19 O2 Cu2 139.6(5) . . ?
C20 O3 Cu1 121.0(5) . 2_654 ?
C21 O5 Cu2 104.1(5) . 2_644 ?
Cu1 O1W H1WA 118.4 . . ?
Cu1 O1W H1WB 101.7 . . ?
H1WA O1W H1WB 102.0 . . ?
C1 N1 C5 118.7(6) . . ?
C1 N1 Cu1 127.2(5) . . ?
C5 N1 Cu1 114.0(5) . . ?
C6 N2 N3 106.5(5) . . ?
C6 N2 Cu1 115.4(5) . . ?
N3 N2 Cu1 138.1(4) . . ?
C7 N3 N2 104.9(5) . . ?
C7 N3 Cu2 115.8(5) . . ?
N2 N3 Cu2 139.1(4) . . ?
C6 N4 C7 101.3(6) . . ?
C12 N5 C8 117.7(6) . . ?
C12 N5 Cu2 127.0(5) . . ?
C8 N5 Cu2 115.4(5) . . ?
N1 C1 C2 121.9(7) . . ?
N1 C1 H1 119.1 . . ?
C2 C1 H1 119.1 . . ?
C3 C2 C1 119.4(8) . . ?
C3 C2 H2 120.3 . . ?
C1 C2 H2 120.3 . . ?
C2 C3 C4 119.2(8) . . ?
C2 C3 H3 120.4 . . ?
C4 C3 H3 120.4 . . ?
C3 C4 C5 119.8(7) . . ?
C3 C4 H4 120.1 . . ?
C5 C4 H4 120.1 . . ?
C4 C5 N1 121.0(7) . . ?
C4 C5 C6 126.9(7) . . ?
N1 C5 C6 112.1(6) . . ?
N2 C6 N4 113.7(6) . . ?
N2 C6 C5 117.5(6) . . ?
N4 C6 C5 128.7(7) . . ?
N3 C7 N4 113.6(6) . . ?
N3 C7 C8 117.2(6) . . ?
N4 C7 C8 129.2(7) . . ?
N5 C8 C9 123.0(7) . . ?
N5 C8 C7 111.6(6) . . ?
C9 C8 C7 125.4(7) . . ?
C8 C9 C10 118.7(8) . . ?
C8 C9 H9 120.6 . . ?
C10 C9 H9 120.6 . . ?
C9 C10 C11 119.6(8) . . ?
C9 C10 H10 120.2 . . ?
C11 C10 H10 120.2 . . ?
C12 C11 C10 118.4(8) . . ?
C12 C11 H11 120.8 . . ?
C10 C11 H11 120.8 . . ?
N5 C12 C11 122.7(8) . . ?
N5 C12 H12 118.6 . . ?
C11 C12 H12 118.6 . . ?
C14 C13 C18 120.6(6) . . ?
C14 C13 C19 119.1(6) . . ?
C18 C13 C19 120.2(6) . . ?
C13 C14 C15 120.0(6) . . ?
C13 C14 H14 120.0 . . ?
C15 C14 H14 120.0 . . ?
C16 C15 C14 119.4(6) . . ?
C16 C15 C20 120.7(6) . . ?
C14 C15 C20 119.9(7) . . ?
C15 C16 C17 121.2(7) . . ?
C15 C16 H16 119.4 . . ?
C17 C16 H16 119.4 . . ?
C16 C17 C18 119.4(6) . . ?
C16 C17 C21 118.6(6) . . ?
C18 C17 C21 121.9(6) . . ?
C17 C18 C13 119.2(6) . . ?
C17 C18 H18 120.4 . . ?
C13 C18 H18 120.4 . . ?
O1 C19 O2 125.9(7) . . ?
O1 C19 C13 116.2(6) . . ?
O2 C19 C13 117.9(6) . . ?
O4 C20 O3 126.5(7) . . ?
O4 C20 C15 116.5(8) . . ?
O3 C20 C15 117.1(7) . . ?
O6 C21 O5 123.8(7) . . ?
O6 C21 C17 120.4(7) . . ?
O5 C21 C17 115.8(7) . . ?

loop_
_geom_bond_atom_site_label_1
_geom_bond_atom_site_label_2
_geom_bond_distance
_geom_bond_site_symmetry_2
_geom_bond_publ_flag
Cu1 O3 1.936(5) 2_644 ?
Cu1 O1 1.942(5) . ?
Cu1 N2 1.955(5) . ?
Cu1 N1 2.034(6) . ?
Cu1 O1W 2.581(7) . ?
Cu1 Cu2 4.2924(14) . ?
Cu2 N3 1.946(6) . ?
Cu2 O5 1.957(5) 2_654 ?
Cu2 O2 1.957(5) . ?
Cu2 N5 2.046(6) . ?
O1 C19 1.258(8) . ?
O2 C19 1.261(8) . ?
O3 C20 1.257(9) . ?
O3 Cu1 1.936(5) 2_654 ?
O4 C20 1.239(9) . ?
O5 C21 1.266(9) . ?
O5 Cu2 1.957(5) 2_644 ?
O6 C21 1.212(9) . ?
O1W H1WA 0.8500 . ?
O1W H1WB 0.8500 . ?
N1 C1 1.322(9) . ?
N1 C5 1.370(8) . ?
N2 C6 1.325(8) . ?
N2 N3 1.365(7) . ?
N3 C7 1.342(8) . ?
N4 C6 1.345(9) . ?
N4 C7 1.354(9) . ?
N5 C12 1.338(8) . ?
N5 C8 1.346(9) . ?
C1 C2 1.385(10) . ?
C1 H1 0.9300 . ?
C2 C3 1.363(11) . ?
C2 H2 0.9300 . ?
C3 C4 1.367(10) . ?
C3 H3 0.9300 . ?
C4 C5 1.368(9) . ?
C4 H4 0.9300 . ?
C5 C6 1.457(10) . ?
C7 C8 1.453(10) . ?
C8 C9 1.362(10) . ?
C9 C10 1.370(10) . ?
C9 H9 0.9300 . ?
C10 C11 1.380(11) . ?
C10 H10 0.9300 . ?
C11 C12 1.374(10) . ?
C11 H11 0.9300 . ?
C12 H12 0.9300 . ?
C13 C14 1.382(9) . ?
C13 C18 1.399(9) . ?
C13 C19 1.484(9) . ?
C14 C15 1.389(9) . ?
C14 H14 0.9300 . ?
C15 C16 1.380(10) . ?
C15 C20 1.502(10) . ?
C16 C17 1.389(10) . ?
C16 H16 0.9300 . ?
C17 C18 1.391(9) . ?
C17 C21 1.524(10) . ?
C18 H18 0.9300 . ?

loop_
_geom_hbond_atom_site_label_D
_geom_hbond_atom_site_label_H
_geom_hbond_atom_site_label_A
_geom_hbond_distance_DH
_geom_hbond_distance_HA
_geom_hbond_distance_DA
_geom_hbond_angle_DHA
_geom_hbond_site_symmetry_A
O1W H1WB O4 0.85 1.94 2.632(8) 137.6 2_644
O1W H1WA N4 0.85 2.11 2.887(8) 151.5 3_565
C10 H10 O1W 0.93 2.46 3.379(10) 169.9 4_576
C4 H4 O1W 0.93 2.34 3.198(10) 153.2 3_565

loop_
_geom_torsion_atom_site_label_1
_geom_torsion_atom_site_label_2
_geom_torsion_atom_site_label_3
_geom_torsion_atom_site_label_4
_geom_torsion
_geom_torsion_site_symmetry_1
_geom_torsion_site_symmetry_2
_geom_torsion_site_symmetry_3
_geom_torsion_site_symmetry_4
_geom_torsion_publ_flag
O3 Cu1 Cu2 N3 -163.9(4) 2_644 . . . ?
O1 Cu1 Cu2 N3 174.3(3) . . . . ?
N2 Cu1 Cu2 N3 0.7(4) . . . . ?
N1 Cu1 Cu2 N3 0.6(3) . . . . ?
O1W Cu1 Cu2 N3 89.3(3) . . . . ?
O3 Cu1 Cu2 O5 34.6(4) 2_644 . . 2_654 ?
O1 Cu1 Cu2 O5 12.8(3) . . . 2_654 ?
N2 Cu1 Cu2 O5 -160.8(4) . . . 2_654 ?
N1 Cu1 Cu2 O5 -160.9(3) . . . 2_654 ?
O1W Cu1 Cu2 O5 -72.2(3) . . . 2_654 ?
O3 Cu1 Cu2 O2 0.5(3) 2_644 . . . ?
O1 Cu1 Cu2 O2 -21.3(3) . . . . ?
N2 Cu1 Cu2 O2 165.1(3) . . . . ?
N1 Cu1 Cu2 O2 165.0(3) . . . . ?
O1W Cu1 Cu2 O2 -106.3(2) . . . . ?
O3 Cu1 Cu2 N5 -168.5(3) 2_644 . . . ?
O1 Cu1 Cu2 N5 169.7(3) . . . . ?
N2 Cu1 Cu2 N5 -3.9(3) . . . . ?
N1 Cu1 Cu2 N5 -4.0(3) . . . . ?
O1W Cu1 Cu2 N5 84.7(2) . . . . ?
O3 Cu1 O1 C19 -145.2(10) 2_644 . . . ?
N2 Cu1 O1 C19 26.5(10) . . . . ?
N1 Cu1 O1 C19 106(3) . . . . ?
O1W Cu1 O1 C19 118.3(9) . . . . ?
Cu2 Cu1 O1 C19 22.3(9) . . . . ?
N3 Cu2 O2 C19 50.8(7) . . . . ?
O5 Cu2 O2 C19 -120.2(7) 2_654 . . . ?
N5 Cu2 O2 C19 120.0(13) . . . . ?
Cu1 Cu2 O2 C19 40.5(7) . . . . ?
O3 Cu1 N1 C1 -7.8(7) 2_644 . . . ?
O1 Cu1 N1 C1 101(2) . . . . ?
N2 Cu1 N1 C1 -178.9(7) . . . . ?
O1W Cu1 N1 C1 88.6(7) . . . . ?
Cu2 Cu1 N1 C1 -178.8(6) . . . . ?
O3 Cu1 N1 C5 173.6(5) 2_644 . . . ?
O1 Cu1 N1 C5 -78(3) . . . . ?
N2 Cu1 N1 C5 2.5(5) . . . . ?
O1W Cu1 N1 C5 -90.1(5) . . . . ?
Cu2 Cu1 N1 C5 2.6(6) . . . . ?
O3 Cu1 N2 C6 -56.0(14) 2_644 . . . ?
O1 Cu1 N2 C6 171.9(5) . . . . ?
N1 Cu1 N2 C6 -2.8(5) . . . . ?
O1W Cu1 N2 C6 83.6(5) . . . . ?
Cu2 Cu1 N2 C6 177.3(6) . . . . ?
O3 Cu1 N2 N3 125.8(12) 2_644 . . . ?
O1 Cu1 N2 N3 -6.4(7) . . . . ?
N1 Cu1 N2 N3 178.9(7) . . . . ?
O1W Cu1 N2 N3 -94.6(7) . . . . ?
Cu2 Cu1 N2 N3 -1.0(5) . . . . ?
C6 N2 N3 C7 -0.1(7) . . . . ?
Cu1 N2 N3 C7 178.2(6) . . . . ?
C6 N2 N3 Cu2 -176.2(6) . . . . ?
Cu1 N2 N3 Cu2 2.2(12) . . . . ?
O5 Cu2 N3 C7 -55.2(13) 2_654 . . . ?
O2 Cu2 N3 C7 170.1(5) . . . . ?
N5 Cu2 N3 C7 -0.8(5) . . . . ?
Cu1 Cu2 N3 C7 -176.8(7) . . . . ?
O5 Cu2 N3 N2 120.6(11) 2_654 . . . ?
O2 Cu2 N3 N2 -14.1(7) . . . . ?
N5 Cu2 N3 N2 175.0(7) . . . . ?
Cu1 Cu2 N3 N2 -1.0(5) . . . . ?
N3 Cu2 N5 C12 -177.7(7) . . . . ?
O5 Cu2 N5 C12 -7.9(6) 2_654 . . . ?
O2 Cu2 N5 C12 111.8(13) . . . . ?
Cu1 Cu2 N5 C12 -174.6(5) . . . . ?
N3 Cu2 N5 C8 3.1(5) . . . . ?
O5 Cu2 N5 C8 172.8(5) 2_654 . . . ?
O2 Cu2 N5 C8 -67.4(14) . . . . ?
Cu1 Cu2 N5 C8 6.2(6) . . . . ?
C5 N1 C1 C2 2.3(12) . . . . ?
Cu1 N1 C1 C2 -176.3(6) . . . . ?
N1 C1 C2 C3 -2.4(13) . . . . ?
C1 C2 C3 C4 1.1(12) . . . . ?
C2 C3 C4 C5 0.1(12) . . . . ?
C3 C4 C5 N1 -0.1(11) . . . . ?
C3 C4 C5 C6 179.2(7) . . . . ?
C1 N1 C5 C4 -1.1(11) . . . . ?
Cu1 N1 C5 C4 177.7(5) . . . . ?
C1 N1 C5 C6 179.5(6) . . . . ?
Cu1 N1 C5 C6 -1.7(7) . . . . ?
N3 N2 C6 N4 0.1(8) . . . . ?
Cu1 N2 C6 N4 -178.7(5) . . . . ?
N3 N2 C6 C5 -178.4(6) . . . . ?
Cu1 N2 C6 C5 2.8(8) . . . . ?
C7 N4 C6 N2 0.0(8) . . . . ?
C7 N4 C6 C5 178.3(7) . . . . ?
C4 C5 C6 N2 180.0(7) . . . . ?
N1 C5 C6 N2 -0.7(9) . . . . ?
C4 C5 C6 N4 1.7(12) . . . . ?
N1 C5 C6 N4 -178.9(7) . . . . ?
N2 N3 C7 N4 0.1(8) . . . . ?
Cu2 N3 C7 N4 177.3(5) . . . . ?
N2 N3 C7 C8 -178.7(6) . . . . ?
Cu2 N3 C7 C8 -1.5(8) . . . . ?
C6 N4 C7 N3 0.0(8) . . . . ?
C6 N4 C7 C8 178.6(7) . . . . ?
C12 N5 C8 C9 -1.8(11) . . . . ?
Cu2 N5 C8 C9 177.5(6) . . . . ?
C12 N5 C8 C7 176.1(6) . . . . ?
Cu2 N5 C8 C7 -4.6(8) . . . . ?
N3 C7 C8 N5 4.1(10) . . . . ?
N4 C7 C8 N5 -174.5(7) . . . . ?
N3 C7 C8 C9 -178.1(7) . . . . ?
N4 C7 C8 C9 3.3(13) . . . . ?
N5 C8 C9 C10 0.7(12) . . . . ?
C7 C8 C9 C10 -176.9(8) . . . . ?
C8 C9 C10 C11 0.1(13) . . . . ?
C9 C10 C11 C12 0.3(13) . . . . ?
C8 N5 C12 C11 2.2(11) . . . . ?
Cu2 N5 C12 C11 -177.0(6) . . . . ?
C10 C11 C12 N5 -1.5(12) . . . . ?
C18 C13 C14 C15 3.8(10) . . . . ?
C19 C13 C14 C15 -173.6(6) . . . . ?
C13 C14 C15 C16 -2.7(11) . . . . ?
C13 C14 C15 C20 179.1(7) . . . . ?
C14 C15 C16 C17 -1.3(11) . . . . ?
C20 C15 C16 C17 176.9(7) . . . . ?
C15 C16 C17 C18 4.2(11) . . . . ?
C15 C16 C17 C21 -177.8(7) . . . . ?
C16 C17 C18 C13 -3.1(10) . . . . ?
C21 C17 C18 C13 178.9(6) . . . . ?
C14 C13 C18 C17 -0.8(10) . . . . ?
C19 C13 C18 C17 176.6(6) . . . . ?
Cu1 O1 C19 O2 -8.9(15) . . . . ?
Cu1 O1 C19 C13 169.4(6) . . . . ?
Cu2 O2 C19 O1 -48.8(12) . . . . ?
Cu2 O2 C19 C13 132.9(6) . . . . ?
C14 C13 C19 O1 160.3(7) . . . . ?
C18 C13 C19 O1 -17.1(10) . . . . ?
C14 C13 C19 O2 -21.2(10) . . . . ?
C18 C13 C19 O2 161.3(6) . . . . ?
Cu1 O3 C20 O4 -1.8(11) 2_654 . . . ?
Cu1 O3 C20 C15 177.9(4) 2_654 . . . ?
C16 C15 C20 O4 -133.1(8) . . . . ?
C14 C15 C20 O4 45.1(10) . . . . ?
C16 C15 C20 O3 47.2(10) . . . . ?
C14 C15 C20 O3 -134.7(7) . . . . ?
Cu2 O5 C21 O6 -5.2(9) 2_644 . . . ?
Cu2 O5 C21 C17 173.5(5) 2_644 . . . ?
C16 C17 C21 O6 97.1(9) . . . . ?
C18 C17 C21 O6 -85.0(10) . . . . ?
C16 C17 C21 O5 -81.7(9) . . . . ?
C18 C17 C21 O5 96.3(8) . . . . ?
